data_1527625
loop_
_publ_author_name
'Keller, H.L.'

_publ_section_title
;
 Tief-Tl3 Pb Br5, Darstellung und Kristallstruktur
;
_journal_name_full 'Zeitschrift fuer Anorganische und Allgemeine Chemie'
_journal_page_first 154
_journal_page_last 162
_journal_volume 482
_journal_year 1981
_chemical_formula_sum 'Br5 Pb Tl3'
_chemical_name_systematic 'Tl3 Pb Br5'
_space_group_IT_number 19
_symmetry_space_group_name_Hall 'P 2ac 2ab'
_symmetry_space_group_name_H-M 'P 21 21 21'
_cell_angle_alpha 90
_cell_angle_beta 90
_cell_angle_gamma 90
_cell_formula_units_Z 4
_cell_length_a 15.399
_cell_length_b 9.063
_cell_length_c 8.532
_cell_volume 1190.736
_citation_journal_id_ASTM ZAACAB
_cod_data_source_file Keller_ZAACAB_1981_1558.cif
_cod_data_source_block Br5Pb1Tl3
_cod_original_formula_sum 'Br5 Pb1 Tl3'
_cod_database_code 1527625

loop_
_symmetry_equiv_pos_as_xyz
x,y,z
-x+1/2,-y,z+1/2
x+1/2,-y+1/2,-z
-x,y+1/2,-z+1/2

loop_
_atom_site_label
_atom_site_type_symbol
_atom_site_fract_x
_atom_site_fract_y
_atom_site_fract_z
_atom_site_occupancy
_atom_site_U_iso_or_equiv
Tl3 Tl+1 0.8027 0.4568 0.0263 1 0.0
Br4 Br-1 0.9761 0.036 0.521 1 0.0
Tl2 Tl+1 0.728 0.9193 0.1616 1 0.0
Br2 Br-1 0.6403 0.305 0.853 1 0.0
Tl1 Tl+1 0.0369 0.839 0.1881 1 0.0
Pb1 Pb+2 0.0445 0.2064 0.826 1 0.0
Br3 Br-1 0.6166 0.601 0.167 1 0.0
Br5 Br-1 0.4007 0.406 0.993 1 0.0
Br1 Br-1 0.2283 0.254 0.671 1 0.0
